data_2242361
loop_
_publ_author_name
'Przychodze\'n, Witold'
'Chojnacki, Jaros\/law'

_publ_section_title
;
 Crystal structures of eight- and ten-membered cyclic
 bisanisylphosphonothioyl disulfanes and comparison with their
 <i>P</i>-ferrocenyl analogues
;
_journal_coeditor_code ZP2026
_journal_issue 2
_journal_name_full 'Acta Crystallographica Section E'
_journal_page_first 212
_journal_page_last 216
_journal_paper_doi 10.1107/S2056989018001068
_journal_volume 74
_journal_year 2018
_chemical_formula_iupac 'C16 H18 O4 P2 S4'
_chemical_formula_moiety 'C16 H18 O4 P2 S4'
_chemical_formula_sum 'C16 H18 O4 P2 S4'
_chemical_formula_weight 464.48
_chemical_name_systematic 2,5-Bis(4-methoxyphenyl)-1,6,3,4,2\l^5^,5\l^5^-dioxadithiadiphosphocane-2,5-dithione
_space_group_IT_number 96
_symmetry_cell_setting tetragonal
_symmetry_space_group_name_Hall 'P 4nw 2abw'
_symmetry_space_group_name_H-M 'P 43 21 2'
_atom_sites_solution_hydrogens geom
_atom_sites_solution_primary direct
_atom_sites_solution_secondary difmap
_cell_angle_alpha 90
_cell_angle_beta 90
_cell_angle_gamma 90
_cell_formula_units_Z 4
_cell_length_a 7.2415(3)
_cell_length_b 7.2415(3)
_cell_length_c 39.516(2)
_cell_measurement_reflns_used 6759
_cell_measurement_temperature 296(2)
_cell_measurement_theta_max 32.4367
_cell_measurement_theta_min 2.0556
_cell_volume 2072.19(16)
_computing_cell_refinement
;
CrysAlis PRO (Agilent, 2011)
;
_computing_data_collection
;
CrysAlis PRO (Agilent, 2011)
;
_computing_data_reduction
;
CrysAlis PRO (Agilent, 2011)
;
_computing_molecular_graphics
;
Mercury (Macrae <i>et al.</i>,  2008)
;
_computing_publication_material
;
WinGX (Farrugia, 2012) and publCIF (Westrip, 2010)
;
_computing_structure_refinement
;
SHELXL2014 (Sheldrick, 2015b)
;
_computing_structure_solution
;
SHELXT (Sheldrick, 2015a)
;
_diffrn_ambient_temperature 296(2)
_diffrn_detector_area_resol_mean 8.1883
_diffrn_measured_fraction_theta_full 0.996
_diffrn_measured_fraction_theta_max 0.995
_diffrn_measurement_device '4-axis \k geometry diffractometer'
_diffrn_measurement_device_type 'Oxford Diffraction KM-4 CCD'
_diffrn_measurement_method '\w scans, 0.40 deg width'
_diffrn_radiation_type MoK\a
_diffrn_radiation_wavelength 0.71073
_diffrn_reflns_av_R_equivalents 0.0364
_diffrn_reflns_limit_h_max 8
_diffrn_reflns_limit_h_min -8
_diffrn_reflns_limit_k_max 8
_diffrn_reflns_limit_k_min -8
_diffrn_reflns_limit_l_max 38
_diffrn_reflns_limit_l_min -48
_diffrn_reflns_number 14211
_diffrn_reflns_theta_full 25.242
_diffrn_reflns_theta_max 25.988
_diffrn_reflns_theta_min 2.86
_diffrn_standards_number 0
_exptl_absorpt_coefficient_mu 0.632
_exptl_absorpt_correction_T_max 0.98
_exptl_absorpt_correction_T_min 0.689
_exptl_absorpt_correction_type multi-scan
_exptl_absorpt_process_details
;
(CrysAlis PRO; Agilent, 2011)
;
_exptl_crystal_colour colourless
_exptl_crystal_density_diffrn 1.489
_exptl_crystal_density_method 'not measured'
_exptl_crystal_description plate
_exptl_crystal_F_000 960
_exptl_crystal_size_max 0.44
_exptl_crystal_size_mid 0.42
_exptl_crystal_size_min 0.03
_refine_diff_density_max 0.331
_refine_diff_density_min -0.216
_refine_ls_abs_structure_details
;
 Refined as an inversion twin
;
_refine_ls_abs_structure_Flack 0.45(17)
_refine_ls_extinction_method none
_refine_ls_goodness_of_fit_ref 1.088
_refine_ls_hydrogen_treatment constr
_refine_ls_matrix_type full
_refine_ls_number_parameters 120
_refine_ls_number_reflns 2019
_refine_ls_number_restraints 0
_refine_ls_restrained_S_all 1.088
_refine_ls_R_factor_all 0.0426
_refine_ls_R_factor_gt 0.038
_refine_ls_shift/su_max 0
_refine_ls_shift/su_mean 0
_refine_ls_structure_factor_coef Fsqd
_refine_ls_weighting_details 'w=1/[\s^2^(Fo^2^)+(0.0514P)^2^+0.5163P] where P=(Fo^2^+2Fc^2^)/3'
_refine_ls_weighting_scheme calc
_refine_ls_wR_factor_gt 0.0901
_refine_ls_wR_factor_ref 0.0921
_reflns_number_gt 1839
_reflns_number_total 2019
_reflns_threshold_expression 'I > 2\s(I)'
_cod_data_source_file zp2026sup1.cif
_cod_data_source_block 1
_cod_original_cell_volume 2072.2(2)
_cod_database_code 2242361

loop_
_symmetry_equiv_pos_as_xyz
'x, y, z'
'-y+1/2, x+1/2, z+3/4'
'-x, -y, z+1/2'
'y+1/2, -x+1/2, z+1/4'
'x+1/2, -y+1/2, -z+1/4'
'y, x, -z'
'-x+1/2, y+1/2, -z+3/4'
'-y, -x, -z+1/2'

loop_
_atom_site_type_symbol
_atom_site_label
_atom_site_fract_x
_atom_site_fract_y
_atom_site_fract_z
_atom_site_U_iso_or_equiv
_atom_site_adp_type
_atom_site_calc_flag
_atom_site_occupancy
P P1 0.93887(12) 0.21832(13) 0.04117(2) 0.0424(2) Uani d 1
S S1 0.84270(13) 0.04364(17) 0.00256(2) 0.0584(3) Uani d 1
S S2 0.79007(17) 0.43697(17) 0.03709(3) 0.0715(4) Uani d 1
O O1 1.1556(3) 0.2344(3) 0.03669(5) 0.0424(6) Uani d 1
O O2 0.8974(4) -0.1523(4) 0.17469(6) 0.0552(7) Uani d 1
C C1 1.2424(5) 0.3553(5) 0.01202(8) 0.0450(8) Uani d 1
H H1A 1.3209 0.4439 0.0235 0.054 Uiso calc 1
H H1B 1.1485 0.4228 -0.0004 0.054 Uiso calc 1
C C10 0.9277(5) 0.1007(5) 0.08087(8) 0.0412(7) Uani d 1
C C11 1.0238(5) -0.0610(6) 0.08670(9) 0.0576(10) Uani d 1
H H11 1.0949 -0.1113 0.0694 0.069 Uiso calc 1
C C12 1.0170(6) -0.1496(6) 0.11749(9) 0.0584(10) Uani d 1
H H12 1.082 -0.2589 0.1207 0.07 Uiso calc 1
C C13 0.9144(5) -0.0768(5) 0.14352(7) 0.0434(8) Uani d 1
C C14 0.8206(6) 0.0864(6) 0.13813(9) 0.0555(10) Uani d 1
H H14 0.7529 0.1384 0.1557 0.067 Uiso calc 1
C C15 0.8252(6) 0.1736(5) 0.10720(9) 0.0526(9) Uani d 1
H H15 0.759 0.2823 0.104 0.063 Uiso calc 1
C C16 1.0028(6) -0.3130(6) 0.18232(11) 0.0672(12) Uani d 1
H H16A 0.9613 -0.4138 0.1685 0.101 Uiso calc 1
H H16B 0.9871 -0.3442 0.2058 0.101 Uiso calc 1
H H16C 1.1309 -0.2894 0.1779 0.101 Uiso calc 1

loop_
_atom_site_aniso_label
_atom_site_aniso_U_11
_atom_site_aniso_U_22
_atom_site_aniso_U_33
_atom_site_aniso_U_12
_atom_site_aniso_U_13
_atom_site_aniso_U_23
P1 0.0373(4) 0.0559(5) 0.0340(4) 0.0025(4) 0.0018(3) 0.0025(4)
S1 0.0423(5) 0.0932(8) 0.0396(5) -0.0164(5) -0.0034(4) -0.0029(5)
S2 0.0711(7) 0.0755(7) 0.0678(7) 0.0285(6) 0.0106(5) 0.0156(6)
O1 0.0403(12) 0.0552(14) 0.0318(11) -0.0057(11) -0.0003(9) 0.0010(10)
O2 0.0598(16) 0.0694(17) 0.0363(13) 0.0070(13) 0.0086(11) 0.0069(11)
C1 0.054(2) 0.0427(18) 0.0381(17) -0.0144(16) 0.0004(15) -0.0036(14)
C10 0.0358(16) 0.054(2) 0.0336(15) 0.0004(15) 0.0034(14) 0.0006(14)
C11 0.056(2) 0.076(3) 0.0400(18) 0.026(2) 0.0145(16) 0.0035(18)
C12 0.062(2) 0.069(2) 0.0443(19) 0.0260(19) 0.0073(17) 0.0058(17)
C13 0.0363(18) 0.061(2) 0.0329(15) -0.0035(15) 0.0030(13) 0.0010(15)
C14 0.066(3) 0.061(2) 0.0402(18) 0.0157(19) 0.0169(16) -0.0040(17)
C15 0.065(3) 0.050(2) 0.0424(19) 0.0145(18) 0.0131(17) -0.0021(16)
C16 0.073(3) 0.078(3) 0.051(2) 0.011(2) 0.0064(19) 0.016(2)

loop_
_atom_type_symbol
_atom_type_description
_atom_type_scat_dispersion_real
_atom_type_scat_dispersion_imag
_atom_type_scat_source
C C 0.0033 0.0016 'International Tables Vol C Tables 4.2.6.8 and 6.1.1.4'
H H 0 0 'International Tables Vol C Tables 4.2.6.8 and 6.1.1.4'
O O 0.0106 0.006 'International Tables Vol C Tables 4.2.6.8 and 6.1.1.4'
P P 0.1023 0.0942 'International Tables Vol C Tables 4.2.6.8 and 6.1.1.4'
S S 0.1246 0.1234 'International Tables Vol C Tables 4.2.6.8 and 6.1.1.4'

loop_
_geom_angle_atom_site_label_1
_geom_angle_atom_site_label_2
_geom_angle_atom_site_label_3
_geom_angle_site_symmetry_1
_geom_angle_site_symmetry_3
_geom_angle
O1 P1 C10 . . 100.26(14)
O1 P1 S2 . . 119.05(11)
C10 P1 S2 . . 116.15(13)
O1 P1 S1 . . 106.97(9)
C10 P1 S1 . . 109.61(12)
S2 P1 S1 . . 104.44(6)
S1 S1 P1 6_645 . 105.17(6)
C1 O1 P1 . . 123.2(2)
C13 O2 C16 . . 118.3(3)
O1 C1 C1 . 6_645 109.5(3)
O1 C1 H1A . . 109.8
C1 C1 H1A 6_645 . 109.8
O1 C1 H1B . . 109.8
C1 C1 H1B 6_645 . 109.8
H1A C1 H1B . . 108.2
C11 C10 C15 . . 117.9(3)
C11 C10 P1 . . 121.8(3)
C15 C10 P1 . . 120.2(3)
C12 C11 C10 . . 121.6(3)
C12 C11 H11 . . 119.2
C10 C11 H11 . . 119.2
C13 C12 C11 . . 120.2(4)
C13 C12 H12 . . 119.9
C11 C12 H12 . . 119.9
O2 C13 C12 . . 125.1(3)
O2 C13 C14 . . 116.2(3)
C12 C13 C14 . . 118.6(3)
C15 C14 C13 . . 121.2(3)
C15 C14 H14 . . 119.4
C13 C14 H14 . . 119.4
C14 C15 C10 . . 120.4(3)
C14 C15 H15 . . 119.8
C10 C15 H15 . . 119.8
O2 C16 H16A . . 109.5
O2 C16 H16B . . 109.5
H16A C16 H16B . . 109.5
O2 C16 H16C . . 109.5
H16A C16 H16C . . 109.5
H16B C16 H16C . . 109.5

loop_
_geom_bond_atom_site_label_1
_geom_bond_atom_site_label_2
_geom_bond_site_symmetry_2
_geom_bond_distance
P1 O1 . 1.584(2)
P1 C10 . 1.787(3)
P1 S2 . 1.9220(14)
P1 S1 . 2.1006(13)
S1 S1 6_645 2.068(2)
O1 C1 . 1.453(4)
O2 C13 . 1.353(4)
O2 C16 . 1.424(5)
C1 C1 6_645 1.496(7)
C1 H1A . 0.97
C1 H1B . 0.97
C10 C11 . 1.382(5)
C10 C15 . 1.383(5)
C11 C12 . 1.376(5)
C11 H11 . 0.93
C12 C13 . 1.374(5)
C12 H12 . 0.93
C13 C14 . 1.380(5)
C14 C15 . 1.376(5)
C14 H14 . 0.93
C15 H15 . 0.93
C16 H16A . 0.96
C16 H16B . 0.96
C16 H16C . 0.96

loop_
_geom_hbond_atom_site_label_D
_geom_hbond_atom_site_label_H
_geom_hbond_atom_site_label_A
_geom_hbond_site_symmetry_A
_geom_hbond_distance_DH
_geom_hbond_distance_HA
_geom_hbond_distance_DA
_geom_hbond_angle_DHA
_geom_hbond_publ_flag
C1 H1A O2 5_555 0.970 2.603 3.4843(2) 151 yes
C14 H14 O1 5_455 0.930 2.550 3.4548(2) 163 yes

loop_
_geom_torsion_atom_site_label_1
_geom_torsion_atom_site_label_2
_geom_torsion_atom_site_label_3
_geom_torsion_atom_site_label_4
_geom_torsion_site_symmetry_4
_geom_torsion
C10 P1 O1 C1 . -165.8(2)
S2 P1 O1 C1 . -38.0(3)
S1 P1 O1 C1 . 79.8(2)
P1 O1 C1 C1 6_645 -119.6(3)
O1 P1 C10 C11 . -52.2(3)
S2 P1 C10 C11 . 178.1(3)
S1 P1 C10 C11 . 60.1(3)
O1 P1 C10 C15 . 125.9(3)
S2 P1 C10 C15 . -3.8(4)
S1 P1 C10 C15 . -121.9(3)
C15 C10 C11 C12 . 0.9(6)
P1 C10 C11 C12 . 179.0(3)
C10 C11 C12 C13 . -0.6(7)
C16 O2 C13 C12 . 4.4(6)
C16 O2 C13 C14 . -175.3(4)
C11 C12 C13 O2 . 179.8(4)
C11 C12 C13 C14 . -0.5(6)
O2 C13 C14 C15 . -178.8(4)
C12 C13 C14 C15 . 1.5(6)
C13 C14 C15 C10 . -1.2(7)
C11 C10 C15 C14 . 0.1(6)
P1 C10 C15 C14 . -178.1(3)

_cod_database_fobs_code 2242361
